data_4336515
loop_
_publ_author_name
'Karunesh Keshav'
'Dheeraj Kumar'
'Anil J. Elias'

_publ_contact_author_address
;DEPARTMENT OF CHEMISTRY
INDIAN INSTITUTE OF TECHNOLOGY DELHI
HAUZ KHAS, NEW DELHI 110016
INDIA
;
_publ_contact_author_email elias@chemistry.iitd.ac.in
_publ_contact_author_fax +91-11-26581504
_publ_contact_author_name 'Prof.Anil J. Elias'
_publ_contact_author_phone +91-11-26591504
_publ_section_title
;
 Synthesis, Spectral, and Structural Studies of Porphyrins Having
 Sterically Hindered [\h5-CpCo(\h4-C4Ph4)] Cobalt Sandwich Units at the
 Meso Positions
;
_journal_name_full 'Inorganic Chemistry'
_journal_page_first 12351
_journal_page_last 12366
_journal_paper_doi 10.1021/ic401099c
_journal_volume 52
_journal_year 2013
_chemical_formula_moiety 'C108 H84 Cl12 Co2 N4'
_chemical_formula_sum 'C108 H84 Cl12 Co2 N4'
_chemical_formula_weight 1981.05
_chemical_name_systematic
; 
 ? 
;
_space_group_IT_number 2
_symmetry_cell_setting triclinic
_symmetry_space_group_name_Hall '-P 1'
_symmetry_space_group_name_H-M 'P -1'
_atom_sites_solution_hydrogens geom
_atom_sites_solution_primary direct
_atom_sites_solution_secondary difmap
_audit_creation_method SHELXL-97
_cell_angle_alpha 112.919(3)
_cell_angle_beta 107.210(3)
_cell_angle_gamma 97.881(3)
_cell_formula_units_Z 1
_cell_length_a 11.8441(19)
_cell_length_b 15.170(2)
_cell_length_c 15.832(3)
_cell_measurement_temperature 293(2)
_cell_volume 2397.6(7)
_computing_structure_refinement 'SHELXL-97 (Sheldrick, 1997)'
_computing_structure_solution 'SHELXS-97 (Sheldrick, 1990)'
_diffrn_ambient_temperature 293(2)
_diffrn_measured_fraction_theta_full 0.986
_diffrn_measured_fraction_theta_max 0.986
_diffrn_measurement_device_type 'CCD area detector'
_diffrn_measurement_method 'phi and omega scans'
_diffrn_radiation_monochromator graphite
_diffrn_radiation_source 'fine-focus sealed tube'
_diffrn_radiation_type MoK\a
_diffrn_radiation_wavelength 0.71073
_diffrn_reflns_av_R_equivalents 0.0317
_diffrn_reflns_av_sigmaI/netI 0.0710
_diffrn_reflns_limit_h_max 14
_diffrn_reflns_limit_h_min -13
_diffrn_reflns_limit_k_max 18
_diffrn_reflns_limit_k_min -12
_diffrn_reflns_limit_l_max 17
_diffrn_reflns_limit_l_min -18
_diffrn_reflns_number 12655
_diffrn_reflns_theta_full 25.00
_diffrn_reflns_theta_max 25.00
_diffrn_reflns_theta_min 1.51
_exptl_absorpt_coefficient_mu 0.731
_exptl_absorpt_correction_T_max 0.906
_exptl_absorpt_correction_T_min 0.872
_exptl_absorpt_correction_type multi-scan
_exptl_absorpt_process_details '(SADABS; Bruker, 2000)'
_exptl_crystal_colour green
_exptl_crystal_density_diffrn 1.372
_exptl_crystal_description block
_exptl_crystal_F_000 1018.0
_exptl_crystal_size_max 0.215
_exptl_crystal_size_mid 0.156
_exptl_crystal_size_min 0.135
_refine_diff_density_max 1.287
_refine_diff_density_min -0.886
_refine_diff_density_rms 0.103
_refine_ls_extinction_method none
_refine_ls_goodness_of_fit_ref 1.023
_refine_ls_hydrogen_treatment constr
_refine_ls_matrix_type full
_refine_ls_number_parameters 571
_refine_ls_number_reflns 8433
_refine_ls_number_restraints 0
_refine_ls_restrained_S_all 1.023
_refine_ls_R_factor_all 0.1072
_refine_ls_R_factor_gt 0.0838
_refine_ls_shift/su_max 0.008
_refine_ls_shift/su_mean 0.001
_refine_ls_structure_factor_coef Fsqd
_refine_ls_weighting_details 'calc w=1/[\s^2^(Fo^2^)+(0.1589P)^2^+1.2609P] where P=(Fo^2^+2Fc^2^)/3'
_refine_ls_weighting_scheme calc
_refine_ls_wR_factor_gt 0.2309
_refine_ls_wR_factor_ref 0.2554
_reflns_number_gt 6110
_reflns_number_total 8433
_reflns_threshold_expression >2sigma(I)
_cod_data_source_file ic401099c_si_002_8.cif
_cod_data_source_block 11
_cod_original_sg_symbol_Hall -P1
_cod_database_code 4336515

loop_
_symmetry_equiv_pos_as_xyz
'x, y, z'
'-x, -y, -z'

loop_
_atom_site_label
_atom_site_type_symbol
_atom_site_fract_x
_atom_site_fract_y
_atom_site_fract_z
_atom_site_U_iso_or_equiv
_atom_site_adp_type
_atom_site_occupancy
_atom_site_symmetry_multiplicity
_atom_site_calc_flag
_atom_site_refinement_flags
Co1 Co 0.58894(6) 0.81947(4) 0.57571(4) 0.0367(2) Uani 1 1 d .
Cl1 Cl 0.2499(2) 0.9070(2) 0.6717(3) 0.1657(14) Uani 1 1 d .
Cl2 Cl -0.0077(2) 0.8479(2) 0.6054(3) 0.1410(11) Uani 1 1 d .
Cl3 Cl 0.1101(6) 0.9388(4) 0.5178(5) 0.269(3) Uani 1 1 d .
Cl4 Cl 0.8495(5) 0.1323(3) 0.1388(3) 0.220(2) Uani 1 1 d .
Cl5 Cl 0.8059(4) 0.2666(3) 0.0665(3) 0.1951(18) Uani 1 1 d .
Cl6 Cl 0.9364(5) 0.1369(6) -0.0060(4) 0.297(4) Uani 1 1 d .
N1 N 0.5946(4) 0.9154(3) 0.9276(3) 0.0388(9) Uani 1 1 d .
N2 N 0.4828(4) 1.0574(3) 0.8991(3) 0.0397(9) Uani 1 1 d .
H2A H 0.4849 1.0258 0.9341 0.048 Uiso 1 1 calc R
C1 C 0.6417(4) 0.8488(3) 0.9566(3) 0.0406(11) Uani 1 1 d .
C2 C 0.7055(5) 0.8044(4) 0.8948(3) 0.0457(12) Uani 1 1 d .
H2 H 0.7476 0.7580 0.8995 0.055 Uiso 1 1 calc R
C3 C 0.6944(5) 0.8405(4) 0.8296(4) 0.0455(12) Uani 1 1 d .
H3 H 0.7268 0.8234 0.7805 0.055 Uiso 1 1 calc R
C4 C 0.6234(4) 0.9109(3) 0.8476(3) 0.0374(10) Uani 1 1 d .
C5 C 0.5888(4) 0.9649(3) 0.7961(3) 0.0368(10) Uani 1 1 d .
C6 C 0.5291(4) 1.0388(3) 0.8260(3) 0.0384(10) Uani 1 1 d .
C7 C 0.5096(5) 1.1104(4) 0.7890(4) 0.0461(12) Uani 1 1 d .
H7 H 0.5337 1.1161 0.7400 0.055 Uiso 1 1 calc R
C8 C 0.4503(5) 1.1680(4) 0.8378(4) 0.0471(12) Uani 1 1 d .
H8 H 0.4252 1.2200 0.8282 0.057 Uiso 1 1 calc R
C9 C 0.4332(4) 1.1345(3) 0.9068(3) 0.0419(11) Uani 1 1 d .
C10 C 0.6208(4) 0.9501(3) 0.7087(3) 0.0381(10) Uani 1 1 d .
C11 C 0.5415(5) 0.9499(3) 0.6204(3) 0.0436(11) Uani 1 1 d .
H11 H 0.4573 0.9557 0.6069 0.052 Uiso 1 1 calc R
C12 C 0.6095(5) 0.9469(4) 0.5587(4) 0.0500(13) Uani 1 1 d .
H12 H 0.5803 0.9505 0.4957 0.060 Uiso 1 1 calc R
C13 C 0.7271(5) 0.9407(4) 0.6059(4) 0.0484(12) Uani 1 1 d .
H13 H 0.7933 0.9375 0.5806 0.058 Uiso 1 1 calc R
C14 C 0.7337(4) 0.9416(4) 0.6961(4) 0.0441(11) Uani 1 1 d .
H14 H 0.8048 0.9365 0.7431 0.053 Uiso 1 1 calc R
C15 C 0.4597(4) 0.6935(4) 0.5311(4) 0.0446(11) Uani 1 1 d .
C16 C 0.4682(5) 0.7098(4) 0.4477(3) 0.0438(11) Uani 1 1 d .
C17 C 0.5908(5) 0.6958(4) 0.4689(3) 0.0438(11) Uani 1 1 d .
C18 C 0.5818(4) 0.6782(3) 0.5515(3) 0.0411(11) Uani 1 1 d .
C19 C 0.3587(5) 0.6764(4) 0.5631(4) 0.0504(12) Uani 1 1 d .
C20 C 0.3776(6) 0.7015(4) 0.6615(4) 0.0620(15) Uani 1 1 d .
H20 H 0.4573 0.7320 0.7095 0.074 Uiso 1 1 calc R
C21 C 0.2819(7) 0.6825(6) 0.6894(6) 0.086(2) Uani 1 1 d .
H21 H 0.2979 0.7005 0.7559 0.103 Uiso 1 1 calc R
C22 C 0.1640(7) 0.6379(6) 0.6218(7) 0.087(2) Uani 1 1 d .
H22 H 0.0994 0.6266 0.6419 0.105 Uiso 1 1 calc R
C23 C 0.1420(6) 0.6104(5) 0.5249(7) 0.086(2) Uani 1 1 d .
H23 H 0.0618 0.5781 0.4780 0.103 Uiso 1 1 calc R
C24 C 0.2367(5) 0.6293(5) 0.4940(5) 0.0699(17) Uani 1 1 d .
H24 H 0.2192 0.6106 0.4271 0.084 Uiso 1 1 calc R
C25 C 0.3827(5) 0.7230(4) 0.3681(4) 0.0520(13) Uani 1 1 d .
C26 C 0.2974(5) 0.7754(5) 0.3847(5) 0.0689(17) Uani 1 1 d .
H26 H 0.2951 0.8037 0.4477 0.083 Uiso 1 1 calc R
C27 C 0.2157(6) 0.7860(6) 0.3083(6) 0.088(2) Uani 1 1 d .
H27 H 0.1587 0.8209 0.3200 0.105 Uiso 1 1 calc R
C28 C 0.2195(7) 0.7437(6) 0.2134(6) 0.092(2) Uani 1 1 d .
H28 H 0.1651 0.7505 0.1618 0.110 Uiso 1 1 calc R
C29 C 0.3022(6) 0.6933(5) 0.1971(5) 0.0747(19) Uani 1 1 d .
H29 H 0.3040 0.6648 0.1340 0.090 Uiso 1 1 calc R
C30 C 0.3848(5) 0.6832(4) 0.2736(4) 0.0575(14) Uani 1 1 d .
H30 H 0.4423 0.6492 0.2613 0.069 Uiso 1 1 calc R
C31 C 0.6754(5) 0.6827(4) 0.4166(3) 0.0466(12) Uani 1 1 d .
C32 C 0.6998(6) 0.7443(5) 0.3742(4) 0.0619(15) Uani 1 1 d .
H32 H 0.6638 0.7962 0.3812 0.074 Uiso 1 1 calc R
C33 C 0.7758(7) 0.7302(6) 0.3223(5) 0.085(2) Uani 1 1 d .
H33 H 0.7915 0.7727 0.2952 0.102 Uiso 1 1 calc R
C34 C 0.8283(7) 0.6538(7) 0.3105(6) 0.090(2) Uani 1 1 d .
H34 H 0.8790 0.6435 0.2747 0.108 Uiso 1 1 calc R
C35 C 0.8054(7) 0.5920(5) 0.3520(5) 0.0779(19) Uani 1 1 d .
H35 H 0.8422 0.5406 0.3447 0.093 Uiso 1 1 calc R
C36 C 0.7293(5) 0.6052(4) 0.4038(4) 0.0581(14) Uani 1 1 d .
H36 H 0.7138 0.5621 0.4304 0.070 Uiso 1 1 calc R
C37 C 0.6544(5) 0.6409(3) 0.6167(3) 0.0440(11) Uani 1 1 d .
C38 C 0.7823(5) 0.6671(4) 0.6508(4) 0.0567(14) Uani 1 1 d .
H38 H 0.8233 0.7073 0.6308 0.068 Uiso 1 1 calc R
C39 C 0.8488(7) 0.6344(5) 0.7135(5) 0.077(2) Uani 1 1 d .
H39 H 0.9344 0.6517 0.7353 0.092 Uiso 1 1 calc R
C40 C 0.7879(9) 0.5754(5) 0.7441(5) 0.083(2) Uani 1 1 d .
H40 H 0.8327 0.5551 0.7886 0.100 Uiso 1 1 calc R
C41 C 0.6636(8) 0.5477(5) 0.7094(5) 0.0754(19) Uani 1 1 d .
H41 H 0.6232 0.5067 0.7289 0.090 Uiso 1 1 calc R
C42 C 0.5947(6) 0.5794(4) 0.6447(4) 0.0564(14) Uani 1 1 d .
H42 H 0.5090 0.5590 0.6205 0.068 Uiso 1 1 calc R
C43 C 0.6282(5) 0.8242(4) 1.0298(3) 0.0433(11) Uani 1 1 d .
C44 C 0.6852(5) 0.7455(4) 1.0410(3) 0.0433(11) Uani 1 1 d .
C45 C 0.6185(5) 0.6448(4) 0.9837(4) 0.0554(14) Uani 1 1 d .
C46 C 0.6770(7) 0.5733(4) 0.9937(4) 0.0690(17) Uani 1 1 d .
H46 H 0.6326 0.5061 0.9572 0.083 Uiso 1 1 calc R
C47 C 0.7986(6) 0.5996(5) 1.0559(4) 0.0660(17) Uani 1 1 d .
C48 C 0.8604(5) 0.6977(5) 1.1106(4) 0.0573(14) Uani 1 1 d .
H48 H 0.9419 0.7158 1.1538 0.069 Uiso 1 1 calc R
C49 C 0.8080(5) 0.7724(4) 1.1054(4) 0.0507(13) Uani 1 1 d .
C50 C 0.4859(6) 0.6133(5) 0.9122(5) 0.079(2) Uani 1 1 d .
H50A H 0.4396 0.6501 0.9459 0.119 Uiso 1 1 calc R
H50B H 0.4504 0.5431 0.8882 0.119 Uiso 1 1 calc R
H50C H 0.4836 0.6266 0.8573 0.119 Uiso 1 1 calc R
C51 C 0.8825(6) 0.8801(5) 1.1686(5) 0.0741(18) Uani 1 1 d .
H51A H 0.9661 0.8840 1.2031 0.111 Uiso 1 1 calc R
H51B H 0.8478 0.9125 1.2159 0.111 Uiso 1 1 calc R
H51C H 0.8811 0.9127 1.1272 0.111 Uiso 1 1 calc R
C52 C 0.8613(9) 0.5208(6) 1.0637(6) 0.105(3) Uani 1 1 d .
H52A H 0.8827 0.4917 1.0071 0.158 Uiso 1 1 calc R
H52B H 0.8062 0.4699 1.0659 0.158 Uiso 1 1 calc R
H52C H 0.9347 0.5512 1.1232 0.158 Uiso 1 1 calc R
C53 C 0.1154(8) 0.8613(7) 0.5730(7) 0.106(3) Uani 1 1 d .
H53 H 0.1128 0.7955 0.5251 0.127 Uiso 1 1 calc R
C54 C 0.8260(9) 0.1530(7) 0.0368(6) 0.130(4) Uani 1 1 d .
H54 H 0.7488 0.1042 -0.0157 0.156 Uiso 1 1 calc R

loop_
_atom_site_aniso_label
_atom_site_aniso_U_11
_atom_site_aniso_U_22
_atom_site_aniso_U_33
_atom_site_aniso_U_23
_atom_site_aniso_U_13
_atom_site_aniso_U_12
Co1 0.0413(4) 0.0406(4) 0.0349(4) 0.0200(3) 0.0186(3) 0.0141(3)
Cl1 0.0681(15) 0.151(3) 0.217(3) 0.052(2) 0.0268(18) 0.0118(15)
Cl2 0.0681(14) 0.158(2) 0.191(3) 0.075(2) 0.0525(16) 0.0192(14)
Cl3 0.392(8) 0.283(6) 0.351(7) 0.265(6) 0.231(7) 0.177(6)
Cl4 0.331(6) 0.133(3) 0.151(3) 0.074(2) 0.051(3) 0.001(3)
Cl5 0.220(4) 0.186(4) 0.172(3) 0.087(3) 0.040(3) 0.097(3)
Cl6 0.173(4) 0.413(8) 0.223(5) 0.031(5) 0.121(4) 0.085(5)
N1 0.046(2) 0.040(2) 0.0368(19) 0.0205(17) 0.0171(17) 0.0163(18)
N2 0.050(2) 0.043(2) 0.044(2) 0.0285(18) 0.0246(19) 0.0211(18)
C1 0.045(3) 0.044(3) 0.040(2) 0.023(2) 0.018(2) 0.020(2)
C2 0.059(3) 0.046(3) 0.045(3) 0.025(2) 0.025(2) 0.029(2)
C3 0.054(3) 0.052(3) 0.043(3) 0.023(2) 0.029(2) 0.027(2)
C4 0.043(3) 0.035(2) 0.033(2) 0.0135(19) 0.016(2) 0.011(2)
C5 0.037(2) 0.039(2) 0.035(2) 0.0165(19) 0.0159(19) 0.0099(19)
C6 0.040(3) 0.040(3) 0.040(2) 0.021(2) 0.017(2) 0.012(2)
C7 0.058(3) 0.048(3) 0.048(3) 0.029(2) 0.030(2) 0.018(2)
C8 0.061(3) 0.044(3) 0.052(3) 0.028(2) 0.029(3) 0.024(2)
C9 0.050(3) 0.042(3) 0.042(2) 0.022(2) 0.021(2) 0.019(2)
C10 0.045(3) 0.036(2) 0.035(2) 0.0159(19) 0.017(2) 0.012(2)
C11 0.054(3) 0.044(3) 0.044(3) 0.023(2) 0.026(2) 0.022(2)
C12 0.072(4) 0.043(3) 0.045(3) 0.025(2) 0.028(3) 0.018(3)
C13 0.053(3) 0.048(3) 0.055(3) 0.026(2) 0.033(3) 0.009(2)
C14 0.040(3) 0.044(3) 0.046(3) 0.019(2) 0.018(2) 0.008(2)
C15 0.036(3) 0.044(3) 0.050(3) 0.022(2) 0.013(2) 0.007(2)
C16 0.048(3) 0.042(3) 0.039(2) 0.019(2) 0.013(2) 0.013(2)
C17 0.051(3) 0.042(3) 0.040(2) 0.019(2) 0.019(2) 0.015(2)
C18 0.047(3) 0.039(3) 0.042(2) 0.018(2) 0.023(2) 0.013(2)
C19 0.048(3) 0.041(3) 0.065(3) 0.023(2) 0.027(3) 0.011(2)
C20 0.059(3) 0.065(4) 0.065(3) 0.028(3) 0.033(3) 0.010(3)
C21 0.087(5) 0.095(5) 0.103(5) 0.046(4) 0.069(5) 0.030(4)
C22 0.075(5) 0.090(5) 0.139(7) 0.065(5) 0.073(5) 0.036(4)
C23 0.040(3) 0.081(5) 0.137(7) 0.055(5) 0.029(4) 0.009(3)
C24 0.052(4) 0.066(4) 0.078(4) 0.032(3) 0.012(3) 0.008(3)
C25 0.050(3) 0.049(3) 0.042(3) 0.017(2) 0.006(2) 0.003(2)
C26 0.058(4) 0.072(4) 0.061(3) 0.023(3) 0.009(3) 0.028(3)
C27 0.057(4) 0.088(5) 0.095(5) 0.037(4) 0.002(4) 0.027(4)
C28 0.062(4) 0.116(6) 0.090(5) 0.069(5) -0.002(4) 0.008(4)
C29 0.071(4) 0.077(4) 0.054(3) 0.032(3) 0.002(3) -0.003(4)
C30 0.066(4) 0.053(3) 0.041(3) 0.023(2) 0.007(3) 0.003(3)
C31 0.053(3) 0.051(3) 0.037(2) 0.017(2) 0.022(2) 0.017(2)
C32 0.078(4) 0.075(4) 0.063(3) 0.042(3) 0.044(3) 0.039(3)
C33 0.117(6) 0.109(6) 0.081(5) 0.063(4) 0.071(5) 0.052(5)
C34 0.106(6) 0.132(7) 0.094(5) 0.074(5) 0.076(5) 0.067(5)
C35 0.094(5) 0.086(5) 0.085(4) 0.042(4) 0.057(4) 0.055(4)
C36 0.064(4) 0.068(4) 0.055(3) 0.029(3) 0.031(3) 0.029(3)
C37 0.054(3) 0.037(3) 0.044(3) 0.018(2) 0.022(2) 0.017(2)
C38 0.058(3) 0.058(3) 0.057(3) 0.026(3) 0.023(3) 0.022(3)
C39 0.068(4) 0.081(5) 0.071(4) 0.031(4) 0.011(3) 0.037(4)
C40 0.128(7) 0.071(4) 0.064(4) 0.040(4) 0.029(4) 0.057(5)
C41 0.123(6) 0.054(4) 0.072(4) 0.040(3) 0.046(4) 0.036(4)
C42 0.072(4) 0.046(3) 0.056(3) 0.027(3) 0.027(3) 0.016(3)
C43 0.049(3) 0.046(3) 0.040(2) 0.022(2) 0.019(2) 0.019(2)
C44 0.058(3) 0.049(3) 0.039(2) 0.026(2) 0.027(2) 0.026(2)
C45 0.065(3) 0.053(3) 0.056(3) 0.027(3) 0.025(3) 0.028(3)
C46 0.101(5) 0.049(3) 0.058(3) 0.024(3) 0.025(3) 0.036(3)
C47 0.087(4) 0.079(4) 0.056(3) 0.040(3) 0.032(3) 0.056(4)
C48 0.060(3) 0.073(4) 0.050(3) 0.032(3) 0.023(3) 0.035(3)
C49 0.060(3) 0.062(3) 0.048(3) 0.033(3) 0.029(3) 0.029(3)
C50 0.074(4) 0.061(4) 0.087(5) 0.036(3) 0.007(4) 0.019(3)
C51 0.065(4) 0.062(4) 0.082(4) 0.028(3) 0.019(3) 0.015(3)
C52 0.139(7) 0.084(5) 0.094(5) 0.041(4) 0.030(5) 0.071(5)
C53 0.097(6) 0.088(5) 0.139(8) 0.049(5) 0.057(6) 0.028(5)
C54 0.101(7) 0.119(8) 0.082(6) 0.008(5) -0.010(5) -0.011(6)

loop_
_atom_type_symbol
_atom_type_description
_atom_type_scat_dispersion_real
_atom_type_scat_dispersion_imag
_atom_type_scat_source
C C 0.0033 0.0016 'International Tables Vol C Tables 4.2.6.8 and 6.1.1.4'
H H 0.0000 0.0000 'International Tables Vol C Tables 4.2.6.8 and 6.1.1.4'
N N 0.0061 0.0033 'International Tables Vol C Tables 4.2.6.8 and 6.1.1.4'
Cl Cl 0.1484 0.1585 'International Tables Vol C Tables 4.2.6.8 and 6.1.1.4'
Co Co 0.3494 0.9721 'International Tables Vol C Tables 4.2.6.8 and 6.1.1.4'

loop_
_geom_angle_atom_site_label_1
_geom_angle_atom_site_label_2
_geom_angle_atom_site_label_3
_geom_angle
_geom_angle_site_symmetry_1
_geom_angle_site_symmetry_3
C16 Co1 C17 43.1(2) . .
C16 Co1 C15 43.1(2) . .
C17 Co1 C15 62.7(2) . .
C16 Co1 C18 61.99(19) . .
C17 Co1 C18 42.98(19) . .
C15 Co1 C18 42.60(19) . .
C16 Co1 C12 107.2(2) . .
C17 Co1 C12 118.0(2) . .
C15 Co1 C12 140.3(2) . .
C18 Co1 C12 160.81(19) . .
C16 Co1 C11 114.5(2) . .
C17 Co1 C11 150.6(2) . .
C15 Co1 C11 117.4(2) . .
C18 Co1 C11 156.4(2) . .
C12 Co1 C11 40.9(2) . .
C16 Co1 C13 130.8(2) . .
C17 Co1 C13 110.3(2) . .
C15 Co1 C13 172.77(19) . .
C18 Co1 C13 133.8(2) . .
C12 Co1 C13 39.9(2) . .
C11 Co1 C13 67.6(2) . .
C16 Co1 C14 169.6(2) . .
C17 Co1 C14 131.4(2) . .
C15 Co1 C14 146.6(2) . .
C18 Co1 C14 121.4(2) . .
C12 Co1 C14 66.4(2) . .
C11 Co1 C14 66.7(2) . .
C13 Co1 C14 39.11(19) . .
C16 Co1 C10 147.67(19) . .
C17 Co1 C10 168.37(19) . .
C15 Co1 C10 120.83(19) . .
C18 Co1 C10 130.68(18) . .
C12 Co1 C10 67.27(19) . .
C11 Co1 C10 39.97(18) . .
C13 Co1 C10 66.39(18) . .
C14 Co1 C10 39.17(18) . .
C1 N1 C4 108.1(4) . .
C9 N2 C6 108.3(4) . .
C9 N2 H2A 125.8 . .
C6 N2 H2A 125.8 . .
N1 C1 C43 127.8(4) . .
N1 C1 C2 107.9(4) . .
C43 C1 C2 124.3(4) . .
C3 C2 C1 108.5(4) . .
C3 C2 H2 125.8 . .
C1 C2 H2 125.8 . .
C2 C3 C4 108.4(4) . .
C2 C3 H3 125.8 . .
C4 C3 H3 125.8 . .
C5 C4 N1 125.2(4) . .
C5 C4 C3 127.7(4) . .
N1 C4 C3 107.2(4) . .
C4 C5 C6 122.8(4) . .
C4 C5 C10 120.0(4) . .
C6 C5 C10 117.1(4) . .
N2 C6 C5 125.7(4) . .
N2 C6 C7 107.6(4) . .
C5 C6 C7 126.7(4) . .
C8 C7 C6 107.9(4) . .
C8 C7 H7 126.1 . .
C6 C7 H7 126.1 . .
C7 C8 C9 107.3(4) . .
C7 C8 H8 126.3 . .
C9 C8 H8 126.3 . .
N2 C9 C43 127.3(4) . 2_677
N2 C9 C8 108.9(4) . .
C43 C9 C8 123.8(4) 2_677 .
C14 C10 C11 106.1(4) . .
C14 C10 C5 129.4(4) . .
C11 C10 C5 124.3(4) . .
C14 C10 Co1 69.2(3) . .
C11 C10 Co1 66.4(2) . .
C5 C10 Co1 132.3(3) . .
C12 C11 C10 108.2(4) . .
C12 C11 Co1 69.5(3) . .
C10 C11 Co1 73.6(3) . .
C12 C11 H11 125.8 . .
C10 C11 H11 125.8 . .
Co1 C11 H11 125.8 . .
C13 C12 C11 107.8(4) . .
C13 C12 Co1 71.3(3) . .
C11 C12 Co1 69.5(3) . .
C13 C12 H12 126.1 . .
C11 C12 H12 126.1 . .
Co1 C12 H12 126.1 . .
C14 C13 C12 108.2(4) . .
C14 C13 Co1 71.7(3) . .
C12 C13 Co1 68.8(3) . .
C14 C13 H13 125.9 . .
C12 C13 H13 125.9 . .
Co1 C13 H13 125.9 . .
C13 C14 C10 109.6(4) . .
C13 C14 Co1 69.2(3) . .
C10 C14 Co1 71.6(3) . .
C13 C14 H14 125.2 . .
C10 C14 H14 125.2 . .
Co1 C14 H14 125.2 . .
C18 C15 C19 135.4(5) . .
C18 C15 C16 89.5(4) . .
C19 C15 C16 133.6(4) . .
C18 C15 Co1 69.1(3) . .
C19 C15 Co1 130.2(4) . .
C16 C15 Co1 67.8(3) . .
C17 C16 C15 90.5(4) . .
C17 C16 C25 134.4(5) . .
C15 C16 C25 134.8(5) . .
C17 C16 Co1 68.6(3) . .
C15 C16 Co1 69.1(3) . .
C25 C16 Co1 125.3(3) . .
C16 C17 C18 89.5(4) . .
C16 C17 C31 134.8(4) . .
C18 C17 C31 134.5(4) . .
C16 C17 Co1 68.3(3) . .
C18 C17 Co1 69.4(3) . .
C31 C17 Co1 128.8(4) . .
C15 C18 C17 90.4(4) . .
C15 C18 C37 133.8(4) . .
C17 C18 C37 134.9(4) . .
C15 C18 Co1 68.3(3) . .
C17 C18 Co1 67.6(3) . .
C37 C18 Co1 129.5(3) . .
C20 C19 C24 116.5(5) . .
C20 C19 C15 122.6(5) . .
C24 C19 C15 120.9(5) . .
C21 C20 C19 121.6(6) . .
C21 C20 H20 119.2 . .
C19 C20 H20 119.2 . .
C22 C21 C20 121.4(7) . .
C22 C21 H21 119.3 . .
C20 C21 H21 119.3 . .
C23 C22 C21 118.9(7) . .
C23 C22 H22 120.6 . .
C21 C22 H22 120.6 . .
C22 C23 C24 121.3(7) . .
C22 C23 H23 119.3 . .
C24 C23 H23 119.3 . .
C23 C24 C19 120.4(7) . .
C23 C24 H24 119.8 . .
C19 C24 H24 119.8 . .
C30 C25 C26 118.1(5) . .
C30 C25 C16 120.7(5) . .
C26 C25 C16 121.3(5) . .
C27 C26 C25 120.7(6) . .
C27 C26 H26 119.7 . .
C25 C26 H26 119.7 . .
C26 C27 C28 119.6(7) . .
C26 C27 H27 120.2 . .
C28 C27 H27 120.2 . .
C29 C28 C27 119.8(6) . .
C29 C28 H28 120.1 . .
C27 C28 H28 120.1 . .
C28 C29 C30 120.7(7) . .
C28 C29 H29 119.6 . .
C30 C29 H29 119.6 . .
C25 C30 C29 121.0(6) . .
C25 C30 H30 119.5 . .
C29 C30 H30 119.5 . .
C36 C31 C32 117.9(5) . .
C36 C31 C17 120.8(5) . .
C32 C31 C17 121.3(5) . .
C33 C32 C31 121.4(6) . .
C33 C32 H32 119.3 . .
C31 C32 H32 119.3 . .
C34 C33 C32 120.1(6) . .
C34 C33 H33 120.0 . .
C32 C33 H33 120.0 . .
C33 C34 C35 119.4(6) . .
C33 C34 H34 120.3 . .
C35 C34 H34 120.3 . .
C36 C35 C34 121.1(6) . .
C36 C35 H35 119.5 . .
C34 C35 H35 119.5 . .
C35 C36 C31 120.1(6) . .
C35 C36 H36 119.9 . .
C31 C36 H36 119.9 . .
C42 C37 C38 119.1(5) . .
C42 C37 C18 119.7(5) . .
C38 C37 C18 121.2(5) . .
C39 C38 C37 120.6(6) . .
C39 C38 H38 119.7 . .
C37 C38 H38 119.7 . .
C38 C39 C40 119.8(7) . .
C38 C39 H39 120.1 . .
C40 C39 H39 120.1 . .
C41 C40 C39 119.8(6) . .
C41 C40 H40 120.1 . .
C39 C40 H40 120.1 . .
C40 C41 C42 121.0(7) . .
C40 C41 H41 119.5 . .
C42 C41 H41 119.5 . .
C37 C42 C41 119.5(6) . .
C37 C42 H42 120.2 . .
C41 C42 H42 120.2 . .
C1 C43 C9 126.9(4) . 2_677
C1 C43 C44 115.5(4) . .
C9 C43 C44 117.6(4) 2_677 .
C45 C44 C49 119.8(5) . .
C45 C44 C43 120.2(5) . .
C49 C44 C43 119.9(5) . .
C44 C45 C46 118.4(5) . .
C44 C45 C50 121.0(5) . .
C46 C45 C50 120.6(6) . .
C47 C46 C45 121.9(6) . .
C47 C46 H46 119.0 . .
C45 C46 H46 119.0 . .
C48 C47 C46 118.2(5) . .
C48 C47 C52 120.7(6) . .
C46 C47 C52 121.1(7) . .
C47 C48 C49 123.0(6) . .
C47 C48 H48 118.5 . .
C49 C48 H48 118.5 . .
C48 C49 C44 118.7(5) . .
C48 C49 C51 120.1(5) . .
C44 C49 C51 121.3(5) . .
C45 C50 H50A 109.5 . .
C45 C50 H50B 109.5 . .
H50A C50 H50B 109.5 . .
C45 C50 H50C 109.5 . .
H50A C50 H50C 109.5 . .
H50B C50 H50C 109.5 . .
C49 C51 H51A 109.5 . .
C49 C51 H51B 109.5 . .
H51A C51 H51B 109.5 . .
C49 C51 H51C 109.5 . .
H51A C51 H51C 109.5 . .
H51B C51 H51C 109.5 . .
C47 C52 H52A 109.5 . .
C47 C52 H52B 109.5 . .
H52A C52 H52B 109.5 . .
C47 C52 H52C 109.5 . .
H52A C52 H52C 109.5 . .
H52B C52 H52C 109.5 . .
Cl1 C53 Cl2 111.7(6) . .
Cl1 C53 Cl3 109.0(6) . .
Cl2 C53 Cl3 110.9(5) . .
Cl1 C53 H53 108.4 . .
Cl2 C53 H53 108.4 . .
Cl3 C53 H53 108.4 . .
Cl6 C54 Cl5 113.5(8) . .
Cl6 C54 Cl4 112.6(7) . .
Cl5 C54 Cl4 107.8(6) . .
Cl6 C54 H54 107.5 . .
Cl5 C54 H54 107.5 . .
Cl4 C54 H54 107.5 . .

loop_
_geom_bond_atom_site_label_1
_geom_bond_atom_site_label_2
_geom_bond_distance
_geom_bond_site_symmetry_2
Co1 C16 1.981(5) .
Co1 C17 1.985(5) .
Co1 C15 2.000(5) .
Co1 C18 2.010(5) .
Co1 C12 2.045(5) .
Co1 C11 2.045(5) .
Co1 C13 2.077(5) .
Co1 C14 2.109(5) .
Co1 C10 2.140(4) .
Cl1 C53 1.686(10) .
Cl2 C53 1.695(9) .
Cl3 C53 1.713(10) .
Cl4 C54 1.713(11) .
Cl5 C54 1.672(11) .
Cl6 C54 1.647(12) .
N1 C1 1.380(6) .
N1 C4 1.386(6) .
N2 C9 1.359(6) .
N2 C6 1.372(6) .
N2 H2A 0.8600 .
C1 C43 1.392(7) .
C1 C2 1.430(6) .
C2 C3 1.329(7) .
C2 H2 0.9300 .
C3 C4 1.442(6) .
C3 H3 0.9300 .
C4 C5 1.385(6) .
C5 C6 1.407(6) .
C5 C10 1.484(6) .
C6 C7 1.437(6) .
C7 C8 1.348(7) .
C7 H7 0.9300 .
C8 C9 1.424(7) .
C8 H8 0.9300 .
C9 C43 1.413(7) 2_677
C10 C14 1.425(7) .
C10 C11 1.433(7) .
C11 C12 1.431(7) .
C11 H11 0.9800 .
C12 C13 1.407(8) .
C12 H12 0.9800 .
C13 C14 1.402(7) .
C13 H13 0.9800 .
C14 H14 0.9800 .
C15 C18 1.456(7) .
C15 C19 1.461(7) .
C15 C16 1.462(7) .
C16 C17 1.456(7) .
C16 C25 1.466(7) .
C17 C18 1.464(7) .
C17 C31 1.465(7) .
C18 C37 1.479(7) .
C19 C20 1.389(8) .
C19 C24 1.402(8) .
C20 C21 1.367(9) .
C20 H20 0.9300 .
C21 C22 1.359(11) .
C21 H21 0.9300 .
C22 C23 1.353(11) .
C22 H22 0.9300 .
C23 C24 1.387(10) .
C23 H23 0.9300 .
C24 H24 0.9300 .
C25 C30 1.387(7) .
C25 C26 1.392(8) .
C26 C27 1.388(9) .
C26 H26 0.9300 .
C27 C28 1.404(11) .
C27 H27 0.9300 .
C28 C29 1.346(10) .
C28 H28 0.9300 .
C29 C30 1.389(8) .
C29 H29 0.9300 .
C30 H30 0.9300 .
C31 C36 1.389(7) .
C31 C32 1.391(8) .
C32 C33 1.373(8) .
C32 H32 0.9300 .
C33 C34 1.364(10) .
C33 H33 0.9300 .
C34 C35 1.377(10) .
C34 H34 0.9300 .
C35 C36 1.374(8) .
C35 H35 0.9300 .
C36 H36 0.9300 .
C37 C42 1.376(7) .
C37 C38 1.389(7) .
C38 C39 1.371(8) .
C38 H38 0.9300 .
C39 C40 1.388(11) .
C39 H39 0.9300 .
C40 C41 1.348(11) .
C40 H40 0.9300 .
C41 C42 1.394(9) .
C41 H41 0.9300 .
C42 H42 0.9300 .
C43 C9 1.413(7) 2_677
C43 C44 1.492(6) .
C44 C45 1.396(8) .
C44 C49 1.399(7) .
C45 C46 1.398(7) .
C45 C50 1.515(8) .
C46 C47 1.379(9) .
C46 H46 0.9300 .
C47 C48 1.349(9) .
C47 C52 1.517(8) .
C48 C49 1.383(7) .
C48 H48 0.9300 .
C49 C51 1.502(8) .
C50 H50A 0.9600 .
C50 H50B 0.9600 .
C50 H50C 0.9600 .
C51 H51A 0.9600 .
C51 H51B 0.9600 .
C51 H51C 0.9600 .
C52 H52A 0.9600 .
C52 H52B 0.9600 .
C52 H52C 0.9600 .
C53 H53 0.9800 .
C54 H54 0.9800 .

loop_
_geom_torsion_atom_site_label_1
_geom_torsion_atom_site_label_2
_geom_torsion_atom_site_label_3
_geom_torsion_atom_site_label_4
_geom_torsion
_geom_torsion_site_symmetry_1
_geom_torsion_site_symmetry_4
C4 N1 C1 C43 -175.7(5) . .
C4 N1 C1 C2 2.1(5) . .
N1 C1 C2 C3 -1.6(6) . .
C43 C1 C2 C3 176.3(5) . .
C1 C2 C3 C4 0.5(6) . .
C1 N1 C4 C5 178.2(4) . .
C1 N1 C4 C3 -1.8(5) . .
C2 C3 C4 C5 -179.2(5) . .
C2 C3 C4 N1 0.8(6) . .
N1 C4 C5 C6 6.2(7) . .
C3 C4 C5 C6 -173.9(5) . .
N1 C4 C5 C10 -177.3(4) . .
C3 C4 C5 C10 2.6(7) . .
C9 N2 C6 C5 179.5(4) . .
C9 N2 C6 C7 1.7(5) . .
C4 C5 C6 N2 -9.4(7) . .
C10 C5 C6 N2 174.0(4) . .
C4 C5 C6 C7 168.0(5) . .
C10 C5 C6 C7 -8.6(7) . .
N2 C6 C7 C8 -1.5(6) . .
C5 C6 C7 C8 -179.3(5) . .
C6 C7 C8 C9 0.8(6) . .
C6 N2 C9 C43 177.6(5) . 2_677
C6 N2 C9 C8 -1.2(5) . .
C7 C8 C9 N2 0.3(6) . .
C7 C8 C9 C43 -178.6(5) . 2_677
C4 C5 C10 C14 -43.7(7) . .
C6 C5 C10 C14 133.0(5) . .
C4 C5 C10 C11 141.8(5) . .
C6 C5 C10 C11 -41.5(6) . .
C4 C5 C10 Co1 53.7(6) . .
C6 C5 C10 Co1 -129.6(4) . .
C16 Co1 C10 C14 -166.5(3) . .
C17 Co1 C10 C14 39.5(11) . .
C15 Co1 C10 C14 143.8(3) . .
C18 Co1 C10 C14 91.9(3) . .
C12 Co1 C10 C14 -80.0(3) . .
C11 Co1 C10 C14 -119.2(4) . .
C13 Co1 C10 C14 -36.5(3) . .
C16 Co1 C10 C11 -47.3(5) . .
C17 Co1 C10 C11 158.7(9) . .
C15 Co1 C10 C11 -97.0(3) . .
C18 Co1 C10 C11 -148.8(3) . .
C12 Co1 C10 C11 39.2(3) . .
C13 Co1 C10 C11 82.8(3) . .
C14 Co1 C10 C11 119.2(4) . .
C16 Co1 C10 C5 68.5(6) . .
C17 Co1 C10 C5 -85.6(11) . .
C15 Co1 C10 C5 18.8(5) . .
C18 Co1 C10 C5 -33.1(5) . .
C12 Co1 C10 C5 155.0(5) . .
C11 Co1 C10 C5 115.8(5) . .
C13 Co1 C10 C5 -161.5(5) . .
C14 Co1 C10 C5 -125.0(5) . .
C14 C10 C11 C12 -3.1(5) . .
C5 C10 C11 C12 172.5(4) . .
Co1 C10 C11 C12 -61.3(3) . .
C14 C10 C11 Co1 58.1(3) . .
C5 C10 C11 Co1 -126.3(4) . .
C16 Co1 C11 C12 -88.4(3) . .
C17 Co1 C11 C12 -54.2(5) . .
C15 Co1 C11 C12 -136.5(3) . .
C18 Co1 C11 C12 -164.1(4) . .
C13 Co1 C11 C12 37.7(3) . .
C14 Co1 C11 C12 80.3(3) . .
C10 Co1 C11 C12 117.2(4) . .
C16 Co1 C11 C10 154.4(3) . .
C17 Co1 C11 C10 -171.4(4) . .
C15 Co1 C11 C10 106.3(3) . .
C18 Co1 C11 C10 78.7(6) . .
C12 Co1 C11 C10 -117.2(4) . .
C13 Co1 C11 C10 -79.5(3) . .
C14 Co1 C11 C10 -36.9(3) . .
C10 C11 C12 C13 2.6(5) . .
Co1 C11 C12 C13 -61.3(3) . .
C10 C11 C12 Co1 63.9(3) . .
C16 Co1 C12 C13 -134.1(3) . .
C17 Co1 C12 C13 -88.7(3) . .
C15 Co1 C12 C13 -168.7(3) . .
C18 Co1 C12 C13 -81.3(7) . .
C11 Co1 C12 C13 118.1(4) . .
C14 Co1 C12 C13 37.1(3) . .
C10 Co1 C12 C13 79.9(3) . .
C16 Co1 C12 C11 107.7(3) . .
C17 Co1 C12 C11 153.2(3) . .
C15 Co1 C12 C11 73.1(4) . .
C18 Co1 C12 C11 160.5(5) . .
C13 Co1 C12 C11 -118.1(4) . .
C14 Co1 C12 C11 -81.0(3) . .
C10 Co1 C12 C11 -38.3(3) . .
C11 C12 C13 C14 -0.9(6) . .
Co1 C12 C13 C14 -61.2(3) . .
C11 C12 C13 Co1 60.2(3) . .
C16 Co1 C13 C14 -176.2(3) . .
C17 Co1 C13 C14 -131.4(3) . .
C18 Co1 C13 C14 -88.0(4) . .
C12 Co1 C13 C14 118.8(4) . .
C11 Co1 C13 C14 80.1(3) . .
C10 Co1 C13 C14 36.5(3) . .
C16 Co1 C13 C12 65.0(4) . .
C17 Co1 C13 C12 109.8(3) . .
C18 Co1 C13 C12 153.2(3) . .
C11 Co1 C13 C12 -38.7(3) . .
C14 Co1 C13 C12 -118.8(4) . .
C10 Co1 C13 C12 -82.3(3) . .
C12 C13 C14 C10 -1.1(6) . .
Co1 C13 C14 C10 -60.4(3) . .
C12 C13 C14 Co1 59.3(3) . .
C11 C10 C14 C13 2.6(5) . .
C5 C10 C14 C13 -172.7(4) . .
Co1 C10 C14 C13 59.0(3) . .
C11 C10 C14 Co1 -56.4(3) . .
C5 C10 C14 Co1 128.3(5) . .
C16 Co1 C14 C13 16.0(12) . .
C17 Co1 C14 C13 69.5(4) . .
C15 Co1 C14 C13 172.5(3) . .
C18 Co1 C14 C13 122.3(3) . .
C12 Co1 C14 C13 -37.9(3) . .
C11 Co1 C14 C13 -82.7(3) . .
C10 Co1 C14 C13 -120.3(4) . .
C16 Co1 C14 C10 136.3(10) . .
C17 Co1 C14 C10 -170.2(3) . .
C15 Co1 C14 C10 -67.1(4) . .
C18 Co1 C14 C10 -117.3(3) . .
C12 Co1 C14 C10 82.5(3) . .
C11 Co1 C14 C10 37.6(3) . .
C13 Co1 C14 C10 120.3(4) . .
C16 Co1 C15 C18 98.4(4) . .
C17 Co1 C15 C18 49.1(3) . .
C12 Co1 C15 C18 151.0(3) . .
C11 Co1 C15 C18 -164.1(3) . .
C14 Co1 C15 C18 -75.5(4) . .
C10 Co1 C15 C18 -118.2(3) . .
C16 Co1 C15 C19 -129.1(6) . .
C17 Co1 C15 C19 -178.4(5) . .
C18 Co1 C15 C19 132.5(6) . .
C12 Co1 C15 C19 -76.5(6) . .
C11 Co1 C15 C19 -31.6(5) . .
C14 Co1 C15 C19 57.0(6) . .
C10 Co1 C15 C19 14.3(5) . .
C17 Co1 C15 C16 -49.3(3) . .
C18 Co1 C15 C16 -98.4(4) . .
C12 Co1 C15 C16 52.6(4) . .
C11 Co1 C15 C16 97.5(3) . .
C14 Co1 C15 C16 -174.0(3) . .
C10 Co1 C15 C16 143.4(3) . .
C18 C15 C16 C17 -0.7(4) . .
C19 C15 C16 C17 -168.1(6) . .
Co1 C15 C16 C17 66.8(3) . .
C18 C15 C16 C25 172.9(6) . .
C19 C15 C16 C25 5.5(10) . .
Co1 C15 C16 C25 -119.6(6) . .
C18 C15 C16 Co1 -67.5(3) . .
C19 C15 C16 Co1 125.1(6) . .
C15 Co1 C16 C17 -99.2(4) . .
C18 Co1 C16 C17 -49.9(3) . .
C12 Co1 C16 C17 112.9(3) . .
C11 Co1 C16 C17 156.2(3) . .
C13 Co1 C16 C17 75.4(4) . .
C14 Co1 C16 C17 62.1(11) . .
C10 Co1 C16 C17 -172.6(3) . .
C17 Co1 C16 C15 99.2(4) . .
C18 Co1 C16 C15 49.3(3) . .
C12 Co1 C16 C15 -147.9(3) . .
C11 Co1 C16 C15 -104.6(3) . .
C13 Co1 C16 C15 174.6(3) . .
C14 Co1 C16 C15 161.3(10) . .
C10 Co1 C16 C15 -73.4(4) . .
C17 Co1 C16 C25 -130.0(6) . .
C15 Co1 C16 C25 130.8(6) . .
C18 Co1 C16 C25 -179.9(5) . .
C12 Co1 C16 C25 -17.1(5) . .
C11 Co1 C16 C25 26.2(5) . .
C13 Co1 C16 C25 -54.6(5) . .
C14 Co1 C16 C25 -67.9(12) . .
C10 Co1 C16 C25 57.4(6) . .
C15 C16 C17 C18 0.7(4) . .
C25 C16 C17 C18 -173.0(6) . .
Co1 C16 C17 C18 68.0(3) . .
C15 C16 C17 C31 168.9(6) . .
C25 C16 C17 C31 -4.7(10) . .
Co1 C16 C17 C31 -123.8(6) . .
C15 C16 C17 Co1 -67.3(3) . .
C25 C16 C17 Co1 119.0(6) . .
C15 Co1 C17 C16 49.4(3) . .
C18 Co1 C17 C16 98.0(4) . .
C12 Co1 C17 C16 -85.5(3) . .
C11 Co1 C17 C16 -48.5(5) . .
C13 Co1 C17 C16 -128.7(3) . .
C14 Co1 C17 C16 -167.7(3) . .
C10 Co1 C17 C16 159.9(9) . .
C16 Co1 C17 C18 -98.0(4) . .
C15 Co1 C17 C18 -48.6(3) . .
C12 Co1 C17 C18 176.5(3) . .
C11 Co1 C17 C18 -146.5(4) . .
C13 Co1 C17 C18 133.3(3) . .
C14 Co1 C17 C18 94.3(3) . .
C10 Co1 C17 C18 61.9(10) . .
C16 Co1 C17 C31 130.8(6) . .
C15 Co1 C17 C31 -179.8(5) . .
C18 Co1 C17 C31 -131.2(6) . .
C12 Co1 C17 C31 45.3(5) . .
C11 Co1 C17 C31 82.3(6) . .
C13 Co1 C17 C31 2.1(5) . .
C14 Co1 C17 C31 -36.9(5) . .
C10 Co1 C17 C31 -69.3(11) . .
C19 C15 C18 C17 167.7(6) . .
C16 C15 C18 C17 0.7(4) . .
Co1 C15 C18 C17 -65.6(3) . .
C19 C15 C18 C37 -2.1(10) . .
C16 C15 C18 C37 -169.2(5) . .
Co1 C15 C18 C37 124.5(5) . .
C19 C15 C18 Co1 -126.7(6) . .
C16 C15 C18 Co1 66.3(3) . .
C16 C17 C18 C15 -0.7(4) . .
C31 C17 C18 C15 -169.0(6) . .
Co1 C17 C18 C15 66.3(3) . .
C16 C17 C18 C37 169.0(5) . .
C31 C17 C18 C37 0.6(10) . .
Co1 C17 C18 C37 -124.1(6) . .
C16 C17 C18 Co1 -67.0(3) . .
C31 C17 C18 Co1 124.7(6) . .
C16 Co1 C18 C15 -49.9(3) . .
C17 Co1 C18 C15 -99.9(4) . .
C12 Co1 C18 C15 -109.4(6) . .
C11 Co1 C18 C15 37.5(6) . .
C13 Co1 C18 C15 -171.0(3) . .
C14 Co1 C18 C15 141.4(3) . .
C10 Co1 C18 C15 93.6(3) . .
C16 Co1 C18 C17 50.0(3) . .
C15 Co1 C18 C17 99.9(4) . .
C12 Co1 C18 C17 -9.5(7) . .
C11 Co1 C18 C17 137.4(5) . .
C13 Co1 C18 C17 -71.1(4) . .
C14 Co1 C18 C17 -118.7(3) . .
C10 Co1 C18 C17 -166.4(3) . .
C16 Co1 C18 C37 -179.5(5) . .
C17 Co1 C18 C37 130.5(6) . .
C15 Co1 C18 C37 -129.6(6) . .
C12 Co1 C18 C37 121.0(7) . .
C11 Co1 C18 C37 -92.1(6) . .
C13 Co1 C18 C37 59.4(5) . .
C14 Co1 C18 C37 11.8(5) . .
C10 Co1 C18 C37 -35.9(5) . .
C18 C15 C19 C20 44.5(9) . .
C16 C15 C19 C20 -153.6(6) . .
Co1 C15 C19 C20 -56.6(7) . .
C18 C15 C19 C24 -132.8(6) . .
C16 C15 C19 C24 29.2(9) . .
Co1 C15 C19 C24 126.1(5) . .
C24 C19 C20 C21 -1.0(9) . .
C15 C19 C20 C21 -178.3(6) . .
C19 C20 C21 C22 0.2(11) . .
C20 C21 C22 C23 1.2(12) . .
C21 C22 C23 C24 -1.8(11) . .
C22 C23 C24 C19 1.1(11) . .
C20 C19 C24 C23 0.4(9) . .
C15 C19 C24 C23 177.8(6) . .
C17 C16 C25 C30 27.8(9) . .
C15 C16 C25 C30 -143.3(6) . .
Co1 C16 C25 C30 121.7(5) . .
C17 C16 C25 C26 -152.3(6) . .
C15 C16 C25 C26 36.7(9) . .
Co1 C16 C25 C26 -58.4(7) . .
C30 C25 C26 C27 1.0(9) . .
C16 C25 C26 C27 -179.0(6) . .
C25 C26 C27 C28 -0.3(11) . .
C26 C27 C28 C29 0.0(12) . .
C27 C28 C29 C30 -0.6(11) . .
C26 C25 C30 C29 -1.5(8) . .
C16 C25 C30 C29 178.5(5) . .
C28 C29 C30 C25 1.3(10) . .
C16 C17 C31 C36 -130.1(6) . .
C18 C17 C31 C36 33.3(8) . .
Co1 C17 C31 C36 132.4(5) . .
C16 C17 C31 C32 46.8(8) . .
C18 C17 C31 C32 -149.7(6) . .
Co1 C17 C31 C32 -50.7(7) . .
C36 C31 C32 C33 -0.8(9) . .
C17 C31 C32 C33 -177.8(6) . .
C31 C32 C33 C34 0.7(11) . .
C32 C33 C34 C35 -0.8(13) . .
C33 C34 C35 C36 0.9(12) . .
C34 C35 C36 C31 -1.1(11) . .
C32 C31 C36 C35 0.9(8) . .
C17 C31 C36 C35 178.0(6) . .
C15 C18 C37 C42 24.0(8) . .
C17 C18 C37 C42 -141.5(6) . .
Co1 C18 C37 C42 121.3(5) . .
C15 C18 C37 C38 -155.7(5) . .
C17 C18 C37 C38 38.7(8) . .
Co1 C18 C37 C38 -58.5(6) . .
C42 C37 C38 C39 -1.7(8) . .
C18 C37 C38 C39 178.1(5) . .
C37 C38 C39 C40 -0.7(9) . .
C38 C39 C40 C41 2.4(10) . .
C39 C40 C41 C42 -1.6(10) . .
C38 C37 C42 C41 2.4(8) . .
C18 C37 C42 C41 -177.4(5) . .
C40 C41 C42 C37 -0.8(9) . .
N1 C1 C43 C9 -2.7(9) . 2_677
C2 C1 C43 C9 179.8(5) . 2_677
N1 C1 C43 C44 177.2(5) . .
C2 C1 C43 C44 -0.3(7) . .
C1 C43 C44 C45 -87.5(6) . .
C9 C43 C44 C45 92.3(6) 2_677 .
C1 C43 C44 C49 89.0(6) . .
C9 C43 C44 C49 -91.1(6) 2_677 .
C49 C44 C45 C46 0.9(8) . .
C43 C44 C45 C46 177.5(5) . .
C49 C44 C45 C50 -179.1(5) . .
C43 C44 C45 C50 -2.5(8) . .
C44 C45 C46 C47 -1.9(9) . .
C50 C45 C46 C47 178.1(6) . .
C45 C46 C47 C48 2.1(10) . .
C45 C46 C47 C52 -178.4(7) . .
C46 C47 C48 C49 -1.4(9) . .
C52 C47 C48 C49 179.2(6) . .
C47 C48 C49 C44 0.4(8) . .
C47 C48 C49 C51 180.0(6) . .
C45 C44 C49 C48 -0.2(7) . .
C43 C44 C49 C48 -176.8(5) . .
C45 C44 C49 C51 -179.7(5) . .
C43 C44 C49 C51 3.7(7) . .
